data_7227192
loop_
_publ_author_name
'Jezowski, Sebastian R.'
'Monaco, Stephen'
'Yennawar, Hemant P.'
'Wonderling, Nichole M.'
'Mathers, Robert T.'
'Schatschneider, Bohdan'

_publ_section_title
;
 Unusual physical behaviour and polymorphic phase transitions in
 crystalline bicyclic anhydrides
;
_journal_issue 2
_journal_name_full CrystEngComm
_journal_page_first 276
_journal_paper_doi 10.1039/C6CE02036D
_journal_volume 19
_journal_year 2017
_chemical_formula_moiety 'C10 H10 O3'
_chemical_formula_sum 'C10 H10 O3'
_chemical_formula_weight 178.18
_chemical_melting_point 419.5
_chemical_name_systematic 'Bicyclo[2.2.2]oct-5-ene-2,3-dicarboxylic anhydride'
_space_group_IT_number 14
_symmetry_cell_setting monoclinic
_symmetry_space_group_name_Hall '-P 2ybc'
_symmetry_space_group_name_H-M 'P 1 21/c 1'
_atom_sites_solution_hydrogens geom
_atom_sites_solution_primary direct
_atom_sites_solution_secondary difmap
_audit_creation_method SHELXL-97
_audit_update_record
;
2016-08-16 deposited with the CCDC.
2016-11-28 downloaded from the CCDC.
;
_cell_angle_alpha 90.00
_cell_angle_beta 97.062(4)
_cell_angle_gamma 90.00
_cell_formula_units_Z 4
_cell_length_a 6.5300(15)
_cell_length_b 10.411(2)
_cell_length_c 12.121(3)
_cell_measurement_reflns_used 1511
_cell_measurement_temperature 203(2)
_cell_measurement_theta_max 27.694
_cell_measurement_theta_min 2.587
_cell_volume 817.8(3)
_computing_cell_refinement 'SAINTPlus, v. 6.2 (Bruker, 2001)'
_computing_data_collection 'SMART (Bruker, 2001)'
_computing_data_reduction 'SAINTPlus, v. 6.2 (Bruker, 2001)'
_computing_molecular_graphics 'SHELXTL, v. 6.12 (Sheldrick, 2008)'
_computing_publication_material 'SHELXTL, v. 6.12 (Sheldrick, 2008)'
_computing_structure_refinement 'SHELXTL, v. 6.12 (Sheldrick, 2008)'
_computing_structure_solution 'SHELXTL, v. 6.12 (Sheldrick, 2008)'
_diffrn_ambient_temperature 203(2)
_diffrn_detector_area_resol_mean 8.34
_diffrn_measured_fraction_theta_full 0.984
_diffrn_measured_fraction_theta_max 0.984
_diffrn_measurement_device_type 'CCD area detector'
_diffrn_measurement_method 'phi and omega scans'
_diffrn_radiation_monochromator graphite
_diffrn_radiation_source 'fine-focus sealed tube'
_diffrn_radiation_type MoK\a
_diffrn_radiation_wavelength 0.71073
_diffrn_reflns_av_R_equivalents 0.0151
_diffrn_reflns_av_sigmaI/netI 0.0248
_diffrn_reflns_limit_h_max 8
_diffrn_reflns_limit_h_min -8
_diffrn_reflns_limit_k_max 6
_diffrn_reflns_limit_k_min -13
_diffrn_reflns_limit_l_max 16
_diffrn_reflns_limit_l_min -13
_diffrn_reflns_number 3852
_diffrn_reflns_theta_full 28.26
_diffrn_reflns_theta_max 28.26
_diffrn_reflns_theta_min 2.59
_exptl_absorpt_coefficient_mu 0.107
_exptl_absorpt_correction_T_max 0.9862
_exptl_absorpt_correction_T_min 0.9768
_exptl_absorpt_correction_type multi-scan
_exptl_absorpt_process_details SADABS
_exptl_crystal_colour colorless
_exptl_crystal_density_diffrn 1.447
_exptl_crystal_description block
_exptl_crystal_F_000 376
_exptl_crystal_size_max 0.22
_exptl_crystal_size_mid 0.16
_exptl_crystal_size_min 0.13
_refine_diff_density_max 0.277
_refine_diff_density_min -0.219
_refine_diff_density_rms 0.050
_refine_ls_extinction_method none
_refine_ls_goodness_of_fit_ref 1.026
_refine_ls_hydrogen_treatment noref
_refine_ls_matrix_type full
_refine_ls_number_parameters 118
_refine_ls_number_reflns 1998
_refine_ls_number_restraints 0
_refine_ls_restrained_S_all 1.026
_refine_ls_R_factor_all 0.0535
_refine_ls_R_factor_gt 0.0466
_refine_ls_shift/su_max 0.000
_refine_ls_shift/su_mean 0.000
_refine_ls_structure_factor_coef Fsqd
_refine_ls_weighting_details 'calc w=1/[\s^2^(Fo^2^)+(0.0673P)^2^+0.1915P] where P=(Fo^2^+2Fc^2^)/3'
_refine_ls_weighting_scheme calc
_refine_ls_wR_factor_gt 0.1180
_refine_ls_wR_factor_ref 0.1233
_reflns_number_gt 1710
_reflns_number_total 1998
_reflns_threshold_expression >2sigma(I)
_cod_data_source_file c6ce02036d2.cif
_cod_data_source_block rtm3s
_cod_depositor_comments
;
The following automatic conversions were performed:

'_symmetry_cell_setting' value 'Monoclinic' changed to 'monoclinic'
according to
/usr/data/users/saulius/crontab/automatic-downloads/rss-feeds/RSC/lib/dictionaries/cif_core.dic
dictionary named 'cif_core.dic' version 2.4.2 from 2011-04-26.

Automatic conversion script
Id: cif_fix_values 4268 2015-11-12 08:31:59Z antanas 

 Adding full bibliography for 7227190--7227193.cif.
;
_cod_original_cell_volume 817.7(3)
_cod_original_sg_symbol_H-M P2(1)/c
_cod_database_code 7227192

loop_
_symmetry_equiv_pos_as_xyz
'x, y, z'
'-x, y+1/2, -z+1/2'
'-x, -y, -z'
'x, -y-1/2, z-1/2'

loop_
_atom_site_label
_atom_site_type_symbol
_atom_site_fract_x
_atom_site_fract_y
_atom_site_fract_z
_atom_site_U_iso_or_equiv
_atom_site_adp_type
_atom_site_occupancy
_atom_site_symmetry_multiplicity
_atom_site_calc_flag
_atom_site_refinement_flags
C1 C 0.3299(2) 0.03179(13) 0.70050(11) 0.0311(3) Uani 1 1 d .
C2 C 0.36961(19) 0.16869(11) 0.67033(10) 0.0255(3) Uani 1 1 d .
H2 H 0.4877 0.2040 0.7202 0.031 Uiso 1 1 calc R
C3 C 0.17070(19) 0.23980(12) 0.68720(10) 0.0260(3) Uani 1 1 d .
H3 H 0.1996 0.3073 0.7445 0.031 Uiso 1 1 calc R
C4 C 0.0341(2) 0.13794(13) 0.72698(11) 0.0315(3) Uani 1 1 d .
C5 C 0.0742(2) 0.29982(12) 0.57624(11) 0.0293(3) Uani 1 1 d .
H5 H -0.0586 0.3425 0.5843 0.035 Uiso 1 1 calc R
C6 C 0.2343(2) 0.39651(12) 0.54210(13) 0.0360(3) Uani 1 1 d .
H6A H 0.1790 0.4397 0.4729 0.043 Uiso 1 1 calc R
H6B H 0.2632 0.4619 0.6001 0.043 Uiso 1 1 calc R
C7 C 0.4348(2) 0.32499(13) 0.52531(13) 0.0360(3) Uani 1 1 d .
H7A H 0.5498 0.3594 0.5763 0.043 Uiso 1 1 calc R
H7B H 0.4662 0.3378 0.4491 0.043 Uiso 1 1 calc R
C8 C 0.4090(2) 0.18032(12) 0.54754(11) 0.0286(3) Uani 1 1 d .
H8 H 0.5329 0.1312 0.5332 0.034 Uiso 1 1 calc R
C9 C 0.2195(2) 0.13386(12) 0.47572(10) 0.0310(3) Uani 1 1 d .
H9 H 0.2231 0.0664 0.4244 0.037 Uiso 1 1 calc R
C10 C 0.0472(2) 0.19506(13) 0.49020(11) 0.0313(3) Uani 1 1 d .
H10 H -0.0813 0.1748 0.4501 0.038 Uiso 1 1 calc R
O1 O -0.13774(16) 0.14453(12) 0.74849(10) 0.0501(3) Uani 1 1 d .
O2 O 0.13717(16) 0.02078(9) 0.73637(8) 0.0370(3) Uani 1 1 d .
O3 O 0.43525(18) -0.06097(10) 0.69602(10) 0.0478(3) Uani 1 1 d .

loop_
_atom_site_aniso_label
_atom_site_aniso_U_11
_atom_site_aniso_U_22
_atom_site_aniso_U_33
_atom_site_aniso_U_23
_atom_site_aniso_U_13
_atom_site_aniso_U_12
C1 0.0363(7) 0.0315(7) 0.0246(6) 0.0056(5) 0.0002(5) 0.0021(5)
C2 0.0251(6) 0.0263(6) 0.0243(6) 0.0001(4) -0.0002(5) -0.0005(4)
C3 0.0277(6) 0.0252(6) 0.0253(6) -0.0043(5) 0.0039(5) -0.0005(5)
C4 0.0326(7) 0.0364(7) 0.0258(6) -0.0005(5) 0.0042(5) -0.0028(5)
C5 0.0298(6) 0.0250(6) 0.0330(7) 0.0011(5) 0.0030(5) 0.0061(5)
C6 0.0472(8) 0.0221(6) 0.0392(8) 0.0033(5) 0.0066(6) 0.0004(6)
C7 0.0392(7) 0.0308(7) 0.0395(8) 0.0049(5) 0.0109(6) -0.0051(5)
C8 0.0310(6) 0.0274(6) 0.0288(7) 0.0019(5) 0.0094(5) 0.0042(5)
C9 0.0464(8) 0.0253(6) 0.0214(6) -0.0008(5) 0.0040(5) -0.0006(5)
C10 0.0361(7) 0.0305(7) 0.0254(6) 0.0028(5) -0.0041(5) -0.0042(5)
O1 0.0336(6) 0.0609(8) 0.0584(7) 0.0055(6) 0.0161(5) -0.0029(5)
O2 0.0419(6) 0.0327(5) 0.0372(6) 0.0080(4) 0.0081(4) -0.0039(4)
O3 0.0549(7) 0.0334(6) 0.0555(7) 0.0119(5) 0.0085(5) 0.0144(5)

loop_
_atom_type_symbol
_atom_type_description
_atom_type_scat_dispersion_real
_atom_type_scat_dispersion_imag
_atom_type_scat_source
C C 0.0033 0.0016 'International Tables Vol C Tables 4.2.6.8 and 6.1.1.4'
H H 0.0000 0.0000 'International Tables Vol C Tables 4.2.6.8 and 6.1.1.4'
O O 0.0106 0.0060 'International Tables Vol C Tables 4.2.6.8 and 6.1.1.4'

loop_
_geom_angle_atom_site_label_1
_geom_angle_atom_site_label_2
_geom_angle_atom_site_label_3
_geom_angle
O3 C1 O2 119.94(13)
O3 C1 C2 129.84(13)
O2 C1 C2 110.21(11)
C1 C2 C3 104.58(10)
C1 C2 C8 111.28(10)
C3 C2 C8 109.58(10)
C1 C2 H2 110.4
C3 C2 H2 110.4
C8 C2 H2 110.4
C4 C3 C2 104.38(10)
C4 C3 C5 111.72(11)
C2 C3 C5 109.96(10)
C4 C3 H3 110.2
C2 C3 H3 110.2
C5 C3 H3 110.2
O1 C4 O2 119.64(13)
O1 C4 C3 130.18(13)
O2 C4 C3 110.18(11)
C10 C5 C6 108.21(11)
C10 C5 C3 108.11(10)
C6 C5 C3 106.25(11)
C10 C5 H5 111.4
C6 C5 H5 111.4
C3 C5 H5 111.4
C7 C6 C5 109.55(10)
C7 C6 H6A 109.8
C5 C6 H6A 109.8
C7 C6 H6B 109.8
C5 C6 H6B 109.8
H6A C6 H6B 108.2
C6 C7 C8 109.61(11)
C6 C7 H7A 109.7
C8 C7 H7A 109.7
C6 C7 H7B 109.7
C8 C7 H7B 109.7
H7A C7 H7B 108.2
C9 C8 C7 108.23(11)
C9 C8 C2 108.05(10)
C7 C8 C2 106.22(11)
C9 C8 H8 111.4
C7 C8 H8 111.4
C2 C8 H8 111.4
C10 C9 C8 114.92(12)
C10 C9 H9 122.5
C8 C9 H9 122.5
C9 C10 C5 114.30(12)
C9 C10 H10 122.8
C5 C10 H10 122.8
C1 O2 C4 110.52(10)

loop_
_geom_bond_atom_site_label_1
_geom_bond_atom_site_label_2
_geom_bond_distance
C1 O3 1.1907(17)
C1 O2 1.3859(17)
C1 C2 1.5018(18)
C2 C3 1.5305(17)
C2 C8 1.5459(17)
C2 H2 0.9900
C3 C4 1.5027(18)
C3 C5 1.5452(18)
C3 H3 0.9900
C4 O1 1.1851(16)
C4 O2 1.3909(17)
C5 C10 1.5043(18)
C5 C6 1.5440(19)
C5 H5 0.9900
C6 C7 1.542(2)
C6 H6A 0.9800
C6 H6B 0.9800
C7 C8 1.5429(18)
C7 H7A 0.9800
C7 H7B 0.9800
C8 C9 1.5026(19)
C8 H8 0.9900
C9 C10 1.3239(19)
C9 H9 0.9400
C10 H10 0.9400

loop_
_geom_torsion_atom_site_label_1
_geom_torsion_atom_site_label_2
_geom_torsion_atom_site_label_3
_geom_torsion_atom_site_label_4
_geom_torsion
O3 C1 C2 C3 176.31(15)
O2 C1 C2 C3 -2.60(14)
O3 C1 C2 C8 58.08(19)
O2 C1 C2 C8 -120.83(11)
C1 C2 C3 C4 0.64(13)
C8 C2 C3 C4 120.02(11)
C1 C2 C3 C5 -119.33(11)
C8 C2 C3 C5 0.05(13)
C2 C3 C4 O1 -177.67(14)
C5 C3 C4 O1 -58.89(19)
C2 C3 C4 O2 1.49(13)
C5 C3 C4 O2 120.27(11)
C4 C3 C5 C10 -61.02(13)
C2 C3 C5 C10 54.39(13)
C4 C3 C5 C6 -176.97(10)
C2 C3 C5 C6 -61.57(13)
C10 C5 C6 C7 -54.72(14)
C3 C5 C6 C7 61.17(14)
C5 C6 C7 C8 0.31(16)
C6 C7 C8 C9 54.03(15)
C6 C7 C8 C2 -61.79(14)
C1 C2 C8 C9 60.87(13)
C3 C2 C8 C9 -54.30(13)
C1 C2 C8 C7 176.81(11)
C3 C2 C8 C7 61.64(13)
C7 C8 C9 C10 -57.28(15)
C2 C8 C9 C10 57.34(14)
C8 C9 C10 C5 -0.04(17)
C6 C5 C10 C9 57.50(15)
C3 C5 C10 C9 -57.17(15)
O3 C1 O2 C4 -175.34(13)
C2 C1 O2 C4 3.69(14)
O1 C4 O2 C1 176.01(13)
C3 C4 O2 C1 -3.25(14)
